data_7018563
loop_
_publ_author_name
'Burrows, Andrew D.'
'Mahon, Mary F.'
'Renouf, Catherine L.'
'Richardson, Christopher'
'Warren, Anna J.'
'Warren, John E.'

_publ_section_title
;
 Dipyridyl \b-diketonate complexes and their use as metalloligands in the
 formation of mixed-metal coordination networks.
;
_journal_issue 14
_journal_name_full 'Dalton transactions (Cambridge, England : 2003)'
_journal_page_first 4153
_journal_page_last 4163
_journal_paper_doi 10.1039/c2dt12115h
_journal_volume 41
_journal_year 2012
_chemical_formula_sum 'C45.56 H56.28 Ag F6 Fe N6 O9.28 P S3.28'
_chemical_formula_weight 1250.29
_chemical_name_systematic
;
?
;
_space_group_IT_number 15
_symmetry_cell_setting monoclinic
_symmetry_space_group_name_Hall '-C 2yc'
_symmetry_space_group_name_H-M 'C 1 2/c 1'
_atom_sites_solution_hydrogens geom
_atom_sites_solution_primary direct
_atom_sites_solution_secondary difmap
_audit_creation_method SHELXL-97
_cell_angle_alpha 90.00
_cell_angle_beta 102.387(2)
_cell_angle_gamma 90.00
_cell_formula_units_Z 4
_cell_length_a 13.378(2)
_cell_length_b 23.544(3)
_cell_length_c 18.052(3)
_cell_measurement_reflns_used 2953
_cell_measurement_temperature 150(2)
_cell_measurement_theta_max 22.624
_cell_measurement_theta_min 2.296
_cell_volume 5553.5(14)
_computing_cell_refinement 'local programs'
_computing_data_collection 'Bruker SMART'
_computing_data_reduction 'Bruker SAINT'
_computing_molecular_graphics 'ORTEX (P.McArdle, 1995)'
_computing_publication_material 'SHELXL-97/2 (Sheldrick,1997)'
_computing_structure_refinement 'Bruker SHELXTL'
_computing_structure_solution 'Bruker SHELXTL'
_diffrn_ambient_temperature 150(2)
_diffrn_measured_fraction_theta_full 0.992
_diffrn_measured_fraction_theta_max 0.992
_diffrn_measurement_device_type 'Bruker APEXII diffractometer'
_diffrn_measurement_method '\w rotation with narrow frames'
_diffrn_radiation_monochromator 'Silicon 111'
_diffrn_radiation_source 'Daresbury SRS station 16.2 SMX'
_diffrn_radiation_type Synchrotron
_diffrn_radiation_wavelength 0.7848
_diffrn_reflns_av_R_equivalents 0.0441
_diffrn_reflns_av_sigmaI/netI 0.0478
_diffrn_reflns_limit_h_max 13
_diffrn_reflns_limit_h_min -13
_diffrn_reflns_limit_k_max 23
_diffrn_reflns_limit_k_min -22
_diffrn_reflns_limit_l_max 17
_diffrn_reflns_limit_l_min -11
_diffrn_reflns_number 8516
_diffrn_reflns_theta_full 20.39
_diffrn_reflns_theta_max 20.39
_diffrn_reflns_theta_min 3.54
_exptl_absorpt_coefficient_mu 0.842
_exptl_absorpt_correction_T_max 0.94
_exptl_absorpt_correction_T_min 0.88
_exptl_absorpt_correction_type multi-scan
_exptl_absorpt_process_details
;
SADABS
;
_exptl_crystal_colour Dark-red
_exptl_crystal_density_diffrn 1.495
_exptl_crystal_density_method 'not measured'
_exptl_crystal_description block
_exptl_crystal_F_000 2561
_exptl_crystal_size_max 0.50
_exptl_crystal_size_mid 0.40
_exptl_crystal_size_min 0.20
_refine_diff_density_max 1.065
_refine_diff_density_min -0.708
_refine_diff_density_rms 0.083
_refine_ls_extinction_method none
_refine_ls_goodness_of_fit_ref 1.110
_refine_ls_hydrogen_treatment constr
_refine_ls_matrix_type full
_refine_ls_number_parameters 367
_refine_ls_number_reflns 2722
_refine_ls_number_restraints 6
_refine_ls_restrained_S_all 1.126
_refine_ls_R_factor_all 0.0768
_refine_ls_R_factor_gt 0.0619
_refine_ls_shift/su_max 0.000
_refine_ls_shift/su_mean 0.000
_refine_ls_structure_factor_coef Fsqd
_refine_ls_weighting_details 'calc w=1/[\s^2^(Fo^2^)+(0.0685P)^2^+51.8309P] where P=(Fo^2^+2Fc^2^)/3'
_refine_ls_weighting_scheme calc
_refine_ls_wR_factor_gt 0.1531
_refine_ls_wR_factor_ref 0.1591
_reflns_number_gt 2242
_reflns_number_total 2722
_reflns_threshold_expression >2sigma(I)
_cod_data_source_file c2dt12115h.txt
_cod_data_source_block compound10_bath267
_cod_depositor_comments
;
The following automatic conversions were performed:

'_symmetry_cell_setting' value 'Monoclinic' changed to 'monoclinic'
according to /home/saulius/struct/CIF-dictionaries/cif_core.dic
dictionary named 'cif_core.dic' version 2.4.1 from
2010-06-29.

'_exptl_absorpt_correction_type' value 'Multi-Scan'
changed to 'multi-scan' according to
/home/saulius/struct/CIF-dictionaries/cif_core.dic dictionary named
'cif_core.dic' version 2.4.1 from 2010-06-29.

Automatic conversion script
Id: cif_fix_values 1715 2011-07-08 13:25:40Z adriana 
;
_cod_original_cell_volume 5553.3(14)
_cod_original_sg_symbol_H-M C2/c
_cod_database_code 7018563

loop_
_symmetry_equiv_pos_as_xyz
'x, y, z'
'-x, y, -z+1/2'
'x+1/2, y+1/2, z'
'-x+1/2, y+1/2, -z+1/2'
'-x, -y, -z'
'x, -y, z-1/2'
'-x+1/2, -y+1/2, -z'
'x+1/2, -y+1/2, z-1/2'

loop_
_atom_site_label
_atom_site_type_symbol
_atom_site_fract_x
_atom_site_fract_y
_atom_site_fract_z
_atom_site_U_iso_or_equiv
_atom_site_adp_type
_atom_site_occupancy
_atom_site_symmetry_multiplicity
_atom_site_calc_flag
_atom_site_refinement_flags
_atom_site_disorder_assembly
_atom_site_disorder_group
Ag1 Ag 0.5000 0.14107(4) 0.2500 0.0445(4) Uani 1 2 d S . .
Fe1 Fe 0.5000 0.08267(7) -0.2500 0.0368(5) Uani 1 2 d S . .
S1 S 0.1693(4) 0.1701(2) -0.4944(2) 0.0975(14) Uani 0.84 1 d P . .
F1 F 0.3451(8) 0.2578(4) 0.0745(5) 0.147(4) Uani 1 1 d . . .
O1 O 0.6139(4) 0.0268(2) -0.2243(3) 0.0405(15) Uani 1 1 d . . .
N1 N 0.9361(8) -0.0858(4) -0.1675(6) 0.082(3) Uani 1 1 d . . .
C1 C 0.9035(11) -0.0768(7) -0.1048(8) 0.117(6) Uani 1 1 d . . .
H1 H 0.9405 -0.0934 -0.0606 0.141 Uiso 1 1 calc R . .
O4A O 0.1278(18) 0.1227(13) -0.4669(17) 0.171(14) Uani 0.42 1 d P . .
S2A S 0.8396(12) -0.0757(6) 0.0870(9) 0.113(4) Uani 0.30 1 d P A 2
P2 P 0.2500 0.2500 0.0000 0.134(3) Uani 1 2 d S . .
F2 F 0.3294(7) 0.2257(4) -0.0460(5) 0.142(4) Uani 1 1 d . . .
O2 O 0.4959(5) 0.0811(2) -0.1399(3) 0.0399(15) Uani 1 1 d . . .
N2 N 0.5003(6) 0.1048(3) 0.1345(4) 0.0401(18) Uani 1 1 d . . .
C2 C 0.8202(11) -0.0451(6) -0.0991(7) 0.105(5) Uani 1 1 d . . .
H2 H 0.8021 -0.0410 -0.0524 0.126 Uiso 1 1 calc R . .
S2 S 0.8761(7) -0.0436(4) 0.1444(5) 0.110(3) Uani 0.50 1 d P A 1
F3 F 0.2292(8) 0.1874(3) 0.0269(5) 0.143(4) Uani 1 1 d . . .
O3 O 0.3939(4) 0.1442(3) -0.2617(3) 0.0427(15) Uani 1 1 d . . .
N3 N 0.1370(7) 0.2952(3) -0.2494(5) 0.052(2) Uani 1 1 d . . .
C3 C 0.7643(7) -0.0197(4) -0.1611(5) 0.050(3) Uani 1 1 d . . .
O4 O 0.2712(18) 0.1904(11) -0.4552(11) 0.114(7) Uani 0.42 1 d P . .
C4 C 0.7938(8) -0.0291(4) -0.2263(6) 0.059(3) Uani 1 1 d . . .
H4 H 0.7575 -0.0131 -0.2711 0.071 Uiso 1 1 calc R . .
O5 O 0.8158(8) -0.0101(5) 0.0827(5) 0.094(4) Uani 0.80 1 d P . .
C5 C 0.8789(9) -0.0628(6) -0.2269(7) 0.076(3) Uani 1 1 d . . .
H5 H 0.8960 -0.0694 -0.2734 0.091 Uiso 1 1 calc R . .
C6 C 0.6716(7) 0.0160(4) -0.1592(5) 0.046(2) Uani 1 1 d . . .
C7 C 0.6516(7) 0.0347(4) -0.0900(5) 0.048(2) Uani 1 1 d . . .
H7 H 0.6995 0.0267 -0.0457 0.057 Uiso 1 1 calc R . .
C8 C 0.5637(8) 0.0645(4) -0.0841(5) 0.044(2) Uani 1 1 d . . .
C9 C 0.5627(7) 0.0618(4) 0.1261(5) 0.048(2) Uani 1 1 d . . .
H9 H 0.5913 0.0404 0.1687 0.058 Uiso 1 1 calc R . .
C10 C 0.5871(7) 0.0473(4) 0.0576(5) 0.046(2) Uani 1 1 d . . .
H10 H 0.6315 0.0174 0.0549 0.056 Uiso 1 1 calc R . .
C11 C 0.5438(7) 0.0785(4) -0.0071(4) 0.038(2) Uani 1 1 d . . .
C12 C 0.4789(9) 0.1202(4) 0.0006(5) 0.071(3) Uani 1 1 d . . .
H12 H 0.4459 0.1406 -0.0417 0.085 Uiso 1 1 calc R . .
C13 C 0.4600(9) 0.1333(5) 0.0725(5) 0.075(4) Uani 1 1 d . . .
H13 H 0.4169 0.1637 0.0764 0.090 Uiso 1 1 calc R . .
C14 C 0.2294(9) 0.3124(5) -0.2121(6) 0.071(3) Uani 1 1 d . . .
H14 H 0.2341 0.3455 -0.1836 0.085 Uiso 1 1 calc R . .
C15 C 0.3183(8) 0.2831(4) -0.2142(6) 0.067(3) Uani 1 1 d . . .
H15 H 0.3813 0.2975 -0.1893 0.080 Uiso 1 1 calc R . .
C16 C 0.3131(7) 0.2315(4) -0.2539(5) 0.045(2) Uani 1 1 d . . .
C17 C 0.2182(8) 0.2137(4) -0.2899(6) 0.057(3) Uani 1 1 d . . .
H17 H 0.2099 0.1798 -0.3170 0.068 Uiso 1 1 calc R . .
C18 C 0.1326(8) 0.2475(5) -0.2854(6) 0.061(3) Uani 1 1 d . . .
H18 H 0.0684 0.2345 -0.3100 0.073 Uiso 1 1 calc R . .
C19 C 0.4072(7) 0.1978(4) -0.2549(5) 0.044(2) Uani 1 1 d . . .
C20 C 0.5000 0.2261(5) -0.2500 0.058(4) Uani 1 2 d S . .
H20 H 0.5000 0.2656 -0.2500 0.069 Uiso 1 2 calc SR . .
C21 C 0.0756(14) 0.2233(8) -0.5230(11) 0.134(7) Uani 0.84 1 d P . .
H21A H 0.0180 0.2074 -0.5579 0.201 Uiso 0.84 1 calc PR . .
H21B H 0.1042 0.2537 -0.5472 0.201 Uiso 0.84 1 calc PR . .
H21C H 0.0536 0.2377 -0.4793 0.201 Uiso 0.84 1 calc PR . .
C22 C 0.1837(13) 0.1536(8) -0.5863(8) 0.109(6) Uani 0.84 1 d P . .
H22A H 0.2145 0.1168 -0.5862 0.164 Uiso 0.84 1 calc PR . .
H22B H 0.2267 0.1815 -0.6026 0.164 Uiso 0.84 1 calc PR . .
H22C H 0.1178 0.1535 -0.6203 0.164 Uiso 0.84 1 calc PR . .
C24 C 0.9549(17) -0.0907(12) 0.1373(18) 0.274(16) Uani 0.80 1 d PU . .
H24A H 1.0176 -0.0734 0.1312 0.411 Uiso 0.80 1 calc PR A 1
H24B H 0.9280 -0.1140 0.0940 0.411 Uiso 0.80 1 calc PR A 1
H24C H 0.9676 -0.1137 0.1823 0.411 Uiso 0.80 1 calc PR A 1
H24D H 0.9245 -0.1273 0.1405 0.411 Uiso 0.80 1 calc PR A 1
H24E H 1.0142 -0.0867 0.1777 0.411 Uiso 0.80 1 calc PR A 1
H24F H 0.9745 -0.0871 0.0894 0.411 Uiso 0.80 1 calc PR A 1
C23 C 0.7888(17) -0.1065(7) 0.1492(10) 0.146(9) Uani 0.80 1 d P . .
H23A H 0.7265 -0.0934 0.1616 0.218 Uiso 0.80 1 calc PR A 1
H23B H 0.8224 -0.1326 0.1874 0.218 Uiso 0.80 1 calc PR A 1
H23C H 0.7734 -0.1253 0.1009 0.218 Uiso 0.80 1 calc PR A 1
H23D H 0.8217 -0.1408 0.1383 0.218 Uiso 0.80 1 calc PR A 1
H23E H 0.7258 -0.1016 0.1125 0.218 Uiso 0.80 1 calc PR A 1
H23F H 0.7748 -0.1088 0.1990 0.218 Uiso 0.80 1 calc PR A 1

loop_
_atom_site_aniso_label
_atom_site_aniso_U_11
_atom_site_aniso_U_22
_atom_site_aniso_U_33
_atom_site_aniso_U_23
_atom_site_aniso_U_13
_atom_site_aniso_U_12
Ag1 0.0586(7) 0.0562(7) 0.0238(6) 0.000 0.0203(5) 0.000
Fe1 0.0559(12) 0.0364(11) 0.0216(10) 0.000 0.0162(9) 0.000
S1 0.103(3) 0.126(4) 0.068(3) 0.007(2) 0.026(3) -0.014(3)
F1 0.190(9) 0.146(8) 0.105(7) 0.047(6) 0.036(7) 0.094(7)
O1 0.054(4) 0.044(4) 0.027(4) 0.005(3) 0.018(3) 0.008(3)
N1 0.093(7) 0.101(8) 0.063(7) 0.018(6) 0.041(6) 0.035(6)
C1 0.117(12) 0.175(15) 0.065(9) 0.021(9) 0.031(9) 0.072(11)
O4A 0.094(17) 0.21(3) 0.18(3) 0.12(2) -0.018(17) -0.074(19)
S2A 0.153(13) 0.091(9) 0.102(10) -0.017(8) 0.043(9) 0.011(9)
P2 0.194(8) 0.102(5) 0.131(6) 0.055(4) 0.092(6) 0.085(5)
F2 0.183(8) 0.132(7) 0.135(7) 0.047(6) 0.085(7) 0.095(7)
O2 0.059(4) 0.045(4) 0.017(3) 0.001(3) 0.011(3) 0.007(3)
N2 0.058(5) 0.040(4) 0.023(4) 0.003(4) 0.009(4) 0.009(4)
C2 0.124(11) 0.143(12) 0.066(9) 0.019(8) 0.058(9) 0.077(11)
S2 0.124(7) 0.135(7) 0.079(5) -0.008(5) 0.040(5) 0.028(6)
F3 0.205(10) 0.097(6) 0.142(7) 0.056(6) 0.073(7) 0.070(6)
O3 0.057(4) 0.044(4) 0.029(3) -0.003(3) 0.013(3) 0.000(3)
N3 0.064(6) 0.047(5) 0.049(5) -0.011(4) 0.020(5) -0.001(4)
C3 0.055(6) 0.068(7) 0.027(5) 0.006(5) 0.012(5) 0.018(5)
O4 0.118(18) 0.15(2) 0.068(13) -0.031(14) 0.007(13) -0.010(16)
C4 0.053(7) 0.075(7) 0.056(7) -0.010(6) 0.022(5) 0.010(6)
O5 0.095(8) 0.129(9) 0.047(6) 0.000(6) -0.009(5) 0.062(7)
C5 0.077(8) 0.103(9) 0.054(8) -0.015(7) 0.029(7) 0.006(8)
C6 0.062(7) 0.040(6) 0.041(7) 0.004(5) 0.021(6) -0.006(5)
C7 0.061(7) 0.060(6) 0.025(5) -0.004(5) 0.016(5) 0.011(5)
C8 0.068(7) 0.036(5) 0.034(6) -0.002(5) 0.021(6) 0.000(5)
C9 0.062(6) 0.055(7) 0.031(6) 0.006(5) 0.015(5) 0.005(6)
C10 0.054(6) 0.050(6) 0.038(6) -0.003(5) 0.016(5) 0.001(5)
C11 0.051(6) 0.040(5) 0.023(5) 0.008(4) 0.009(4) 0.008(5)
C12 0.109(9) 0.070(8) 0.034(6) 0.015(5) 0.014(6) 0.038(7)
C13 0.126(10) 0.071(7) 0.027(6) -0.006(6) 0.018(6) 0.050(7)
C14 0.073(9) 0.064(7) 0.077(8) -0.027(6) 0.018(7) 0.008(7)
C15 0.058(7) 0.065(8) 0.077(8) -0.015(6) 0.011(6) 0.004(6)
C16 0.057(7) 0.049(6) 0.034(5) -0.002(5) 0.021(5) -0.001(5)
C17 0.064(8) 0.056(7) 0.052(6) -0.006(5) 0.013(6) 0.005(6)
C18 0.051(7) 0.073(8) 0.054(7) -0.003(6) 0.005(6) -0.006(6)
C19 0.066(7) 0.041(6) 0.029(5) 0.006(5) 0.017(5) -0.003(6)
C20 0.079(11) 0.011(7) 0.093(11) 0.000 0.039(9) 0.000
C21 0.125(15) 0.156(18) 0.125(15) -0.049(14) 0.035(13) 0.015(14)
C22 0.106(13) 0.157(17) 0.064(10) -0.012(10) 0.014(9) 0.022(11)
C24 0.136(17) 0.26(2) 0.35(3) -0.03(2) -0.115(18) 0.147(18)
C23 0.25(3) 0.116(15) 0.101(14) 0.058(12) 0.113(16) 0.081(17)

loop_
_atom_type_symbol
_atom_type_description
_atom_type_scat_dispersion_real
_atom_type_scat_dispersion_imag
_atom_type_scat_source
C C 0.0033 0.0016 'International Tables Vol C Tables 4.2.6.8 and 6.1.1.4'
H H 0.0000 0.0000 'International Tables Vol C Tables 4.2.6.8 and 6.1.1.4'
N N 0.0061 0.0033 'International Tables Vol C Tables 4.2.6.8 and 6.1.1.4'
O O 0.0106 0.0060 'International Tables Vol C Tables 4.2.6.8 and 6.1.1.4'
F F 0.0171 0.0103 'International Tables Vol C Tables 4.2.6.8 and 6.1.1.4'
P P 0.1023 0.0942 'International Tables Vol C Tables 4.2.6.8 and 6.1.1.4'
Fe Fe 0.3463 0.8444 'International Tables Vol C Tables 4.2.6.8 and 6.1.1.4'
Ag Ag -0.8971 1.1015 'International Tables Vol C Tables 4.2.6.8 and 6.1.1.4'
S S 0.1246 0.1234 'International Tables Vol C Tables 4.2.6.8 and 6.1.1.4'

loop_
_geom_angle_atom_site_label_1
_geom_angle_atom_site_label_2
_geom_angle_atom_site_label_3
_geom_angle
_geom_angle_site_symmetry_1
_geom_angle_site_symmetry_3
N2 Ag1 N2 135.5(4) . 2_655
N2 Ag1 N3 113.0(3) . 7
N2 Ag1 N3 95.1(3) 2_655 7
N2 Ag1 N3 95.1(3) . 8_556
N2 Ag1 N3 113.0(3) 2_655 8_556
N3 Ag1 N3 101.3(4) 7 8_556
O1 Fe1 O1 97.2(3) 2_654 .
O1 Fe1 O2 86.5(2) 2_654 2_654
O1 Fe1 O2 92.1(2) . 2_654
O1 Fe1 O2 92.1(2) 2_654 .
O1 Fe1 O2 86.5(2) . .
O2 Fe1 O2 177.9(3) 2_654 .
O1 Fe1 O3 88.0(2) 2_654 .
O1 Fe1 O3 171.8(2) . .
O2 Fe1 O3 94.5(2) 2_654 .
O2 Fe1 O3 87.0(2) . .
O1 Fe1 O3 171.8(2) 2_654 2_654
O1 Fe1 O3 88.0(2) . 2_654
O2 Fe1 O3 87.0(2) 2_654 2_654
O2 Fe1 O3 94.5(2) . 2_654
O3 Fe1 O3 87.6(3) . 2_654
O4A S1 O4 119.4(14) . .
O4A S1 C22 107.1(17) . .
O4 S1 C22 104.4(10) . .
O4A S1 C21 111.2(14) . .
O4 S1 C21 115.7(12) . .
C22 S1 C21 95.5(8) . .
C6 O1 Fe1 128.5(5) . .
C5 N1 C1 113.6(10) . .
N1 C1 C2 125.5(12) . .
O5 S2A C23 111.4(11) . .
O5 S2A C24 113.0(14) . .
C23 S2A C24 90.2(16) . .
F2 P2 F2 180.0(8) 7 .
F2 P2 F3 89.6(4) 7 .
F2 P2 F3 90.4(4) . .
F2 P2 F3 90.4(4) 7 7
F2 P2 F3 89.6(4) . 7
F3 P2 F3 180.0(6) . 7
F2 P2 F1 88.9(5) 7 7
F2 P2 F1 91.1(5) . 7
F3 P2 F1 89.5(5) . 7
F3 P2 F1 90.5(5) 7 7
F2 P2 F1 91.1(5) 7 .
F2 P2 F1 88.9(5) . .
F3 P2 F1 90.5(5) . .
F3 P2 F1 89.5(5) 7 .
F1 P2 F1 180.0(9) 7 .
C8 O2 Fe1 129.1(5) . .
C13 N2 C9 116.2(7) . .
C13 N2 Ag1 120.7(6) . .
C9 N2 Ag1 121.0(6) . .
C3 C2 C1 119.8(11) . .
O5 S2 C24 126.6(13) . .
O5 S2 C23 102.1(9) . .
C24 S2 C23 83.2(14) . .
C19 O3 Fe1 128.5(6) . .
C18 N3 C14 117.0(9) . .
C18 N3 Ag1 126.6(7) . 7
C14 N3 Ag1 116.2(7) . 7
C4 C3 C2 116.3(9) . .
C4 C3 C6 120.8(9) . .
C2 C3 C6 122.9(9) . .
C3 C4 C5 119.9(10) . .
S2 O5 S2A 50.2(7) . .
N1 C5 C4 124.9(10) . .
O1 C6 C7 124.1(8) . .
O1 C6 C3 115.2(8) . .
C7 C6 C3 120.7(9) . .
C8 C7 C6 123.4(9) . .
O2 C8 C7 124.6(8) . .
O2 C8 C11 115.4(8) . .
C7 C8 C11 119.9(9) . .
N2 C9 C10 123.8(8) . .
C9 C10 C11 118.9(9) . .
C12 C11 C10 117.4(8) . .
C12 C11 C8 120.3(8) . .
C10 C11 C8 122.2(8) . .
C11 C12 C13 120.4(9) . .
N2 C13 C12 123.3(9) . .
N3 C14 C15 122.9(10) . .
C14 C15 C16 119.8(10) . .
C17 C16 C15 116.6(9) . .
C17 C16 C19 122.3(9) . .
C15 C16 C19 121.1(9) . .
C16 C17 C18 119.0(9) . .
N3 C18 C17 124.6(10) . .
O3 C19 C20 125.6(9) . .
O3 C19 C16 115.2(8) . .
C20 C19 C16 119.2(9) . .
C19 C20 C19 122.9(12) . 2_654
S2 C24 S2A 47.4(7) . .
S2A C23 S2 42.2(7) . .

loop_
_geom_bond_atom_site_label_1
_geom_bond_atom_site_label_2
_geom_bond_distance
_geom_bond_site_symmetry_2
Ag1 N2 2.255(6) .
Ag1 N2 2.255(6) 2_655
Ag1 N3 2.367(8) 7
Ag1 N3 2.367(8) 8_556
Fe1 O1 1.991(6) 2_654
Fe1 O1 1.991(6) .
Fe1 O2 2.000(5) 2_654
Fe1 O2 2.000(5) .
Fe1 O3 2.008(6) .
Fe1 O3 2.008(6) 2_654
S1 O4A 1.39(2) .
S1 O4 1.47(2) .
S1 C22 1.754(14) .
S1 C21 1.771(19) .
F1 P2 1.651(10) .
O1 C6 1.285(10) .
N1 C5 1.294(14) .
N1 C1 1.315(15) .
C1 C2 1.364(16) .
S2A O5 1.575(17) .
S2A C23 1.60(2) .
S2A C24 1.65(2) .
P2 F2 1.588(7) 7
P2 F2 1.588(7) .
P2 F3 1.596(8) .
P2 F3 1.596(8) 7
P2 F1 1.651(10) 7
O2 C8 1.263(10) .
N2 C13 1.316(11) .
N2 C9 1.342(11) .
C2 C3 1.346(14) .
S2 O5 1.458(12) .
S2 C24 1.55(2) .
S2 C23 1.90(2) .
O3 C19 1.276(10) .
N3 C18 1.292(12) .
N3 C14 1.337(13) .
N3 Ag1 2.367(8) 7
C3 C4 1.337(13) .
C3 C6 1.505(13) .
C4 C5 1.390(14) .
C6 C7 1.403(12) .
C7 C8 1.394(12) .
C8 C11 1.507(12) .
C9 C10 1.386(12) .
C10 C11 1.397(12) .
C11 C12 1.337(13) .
C12 C13 1.409(13) .
C14 C15 1.382(14) .
C15 C16 1.405(13) .
C16 C17 1.362(13) .
C16 C19 1.491(13) .
C17 C18 1.410(14) .
C19 C20 1.395(10) .
C20 C19 1.395(10) 2_654
